data_2311701
loop_
_publ_author_name
'Tsubomoto, Yutaka'
'Hayashi, Satoko'
'Nakanishi, Waro'
'Sasamori, Takahiro'
'Tokitoh, Norihiro'

_publ_section_title
;
 Nature of E<sub>2</sub>X<sub>2</sub> \s(4c-6e) of the X---E-E---X type at
 naphthalene 1,8-positions and model, elucidated by X-ray crystallographic
 analysis and QC calculations with the QTAIM approach.
;
_journal_coeditor_code XM5002
_journal_issue 'Pt 2'
_journal_name_full 'Acta crystallographica Section B, Structural science, crystal engineering and materials'
_journal_page_first 265
_journal_page_last 275
_journal_paper_doi 10.1107/S205252061700364X
_journal_volume 73
_journal_year 2017
_chemical_formula_moiety 'C20 H12 Cl2 S2'
_chemical_formula_sum 'C20 H12 Cl2 S2'
_chemical_formula_weight 387.32
_chemical_name_common Compound_1
_space_group_IT_number 29
_space_group_name_Hall 'P 2c -2ac'
_space_group_name_H-M_alt 'P c a 21'
_symmetry_cell_setting orthorhombic
_symmetry_space_group_name_Hall 'P 2c -2ac'
_symmetry_space_group_name_H-M 'P c a 21'
_atom_sites_solution_hydrogens geom
_atom_sites_solution_primary direct
_atom_sites_solution_secondary difmap
_audit_creation_method SHELXL-97
_cell_angle_alpha 90.00
_cell_angle_beta 90.00
_cell_angle_gamma 90.00
_cell_formula_units_Z 8
_cell_length_a 7.824(2)
_cell_length_b 28.782(8)
_cell_length_c 14.350(4)
_cell_measurement_reflns_used 8080
_cell_measurement_temperature 103(2)
_cell_measurement_theta_max 25.5
_cell_measurement_theta_min 2.7
_cell_volume 3231.5(15)
_computing_cell_refinement CrystalClear
_computing_data_collection CrystalClear
_computing_data_reduction CrystalClear
_computing_structure_refinement 'SHELXL-97 (Sheldrick, 1997)'
_computing_structure_solution SIR-97
_diffrn_ambient_temperature 103(2)
_diffrn_detector_area_resol_mean 7.31
_diffrn_measured_fraction_theta_full 0.995
_diffrn_measured_fraction_theta_max 0.995
_diffrn_measurement_device_type 'Rigaku Mercury'
_diffrn_measurement_method \w
_diffrn_radiation_monochromator graphite
_diffrn_radiation_source 'fine-focus sealed tube'
_diffrn_radiation_type MoK\a
_diffrn_radiation_wavelength 0.71070
_diffrn_reflns_av_R_equivalents 0.0182
_diffrn_reflns_av_sigmaI/netI 0.0170
_diffrn_reflns_limit_h_max 9
_diffrn_reflns_limit_h_min -8
_diffrn_reflns_limit_k_max 34
_diffrn_reflns_limit_k_min -34
_diffrn_reflns_limit_l_max 17
_diffrn_reflns_limit_l_min -17
_diffrn_reflns_number 25939
_diffrn_reflns_theta_full 25.50
_diffrn_reflns_theta_max 25.50
_diffrn_reflns_theta_min 2.70
_exptl_absorpt_coefficient_mu 0.658
_exptl_absorpt_correction_T_max 0.9078
_exptl_absorpt_correction_T_min 0.8271
_exptl_absorpt_correction_type multi-scan
_exptl_absorpt_process_details 'Jacobson, R. (1998) Private communication'
_exptl_crystal_colour colorless
_exptl_crystal_density_diffrn 1.592
_exptl_crystal_density_method 'not measured'
_exptl_crystal_description prism
_exptl_crystal_F_000 1584
_exptl_crystal_size_max 0.30
_exptl_crystal_size_mid 0.20
_exptl_crystal_size_min 0.15
_refine_diff_density_max 0.211
_refine_diff_density_min -0.171
_refine_ls_abs_structure_details 'Flack H D (1983), Acta Cryst. A39, 876-881'
_refine_ls_abs_structure_Flack 0.46(3)
_refine_ls_extinction_method none
_refine_ls_goodness_of_fit_ref 1.073
_refine_ls_hydrogen_treatment mixed
_refine_ls_matrix_type full
_refine_ls_number_parameters 529
_refine_ls_number_reflns 5988
_refine_ls_number_restraints 1
_refine_ls_restrained_S_all 1.073
_refine_ls_R_factor_all 0.0203
_refine_ls_R_factor_gt 0.0201
_refine_ls_shift/su_max 0.002
_refine_ls_shift/su_mean 0.000
_refine_ls_structure_factor_coef Fsqd
_refine_ls_weighting_details 'calc w=1/[\s^2^(Fo^2^)+(0.0302P)^2^+0.8190P] where P=(Fo^2^+2Fc^2^)/3'
_refine_ls_weighting_scheme calc
_refine_ls_wR_factor_gt 0.0520
_refine_ls_wR_factor_ref 0.0522
_reflns_number_gt 5947
_reflns_number_total 5988
_reflns_threshold_expression >2sigma(I)
_cod_data_source_file xm5002sup1.cif
_cod_data_source_block Compound_1
_cod_original_cell_volume 3231.7(15)
_cod_database_code 2311701

loop_
_symmetry_equiv_pos_as_xyz
'x, y, z'
'-x, -y, z+1/2'
'-x+1/2, y, z+1/2'
'x+1/2, -y, z'

loop_
_atom_site_type_symbol
_atom_site_label
_atom_site_fract_x
_atom_site_fract_y
_atom_site_fract_z
_atom_site_U_iso_or_equiv
_atom_site_adp_type
_atom_site_calc_flag
_atom_site_occupancy
_atom_site_symmetry_multiplicity
Cl Cl1 -0.26851(5) 0.514176(13) 0.04202(3) 0.01793(9) Uani d 1 1
S S1 -0.23815(5) 0.412288(14) 0.03544(3) 0.01555(9) Uani d 1 1
S S2 -0.23878(5) 0.341462(14) 0.04615(4) 0.01587(9) Uani d 1 1
Cl Cl2 -0.29030(5) 0.240607(13) 0.04690(3) 0.01845(9) Uani d 1 1
Cl Cl3 0.75212(6) 0.254507(14) -0.20638(4) 0.01946(9) Uani d 1 1
S S3 0.69906(5) 0.155181(15) -0.15530(3) 0.01622(9) Uani d 1 1
S S4 0.69812(5) 0.085001(14) -0.13178(3) 0.01524(9) Uani d 1 1
Cl Cl4 0.75395(6) -0.015913(14) -0.12061(3) 0.01817(9) Uani d 1 1
C C1 -0.1732(2) 0.51333(6) -0.06811(11) 0.0149(3) Uani d 1 1
C C2 -0.1403(2) 0.55612(6) -0.10623(13) 0.0196(4) Uani d 1 1
H H1 -0.170(3) 0.5819(7) -0.0707(15) 0.025(5) Uiso d 1 1
C C3 -0.0670(2) 0.55991(6) -0.19501(13) 0.0204(4) Uani d 1 1
H H2 -0.048(3) 0.5896(8) -0.2175(15) 0.028(6) Uiso d 1 1
C C4 -0.0290(2) 0.52053(6) -0.24365(12) 0.0179(4) Uani d 1 1
H H3 0.028(3) 0.5218(7) -0.3028(15) 0.021(5) Uiso d 1 1
C C5 -0.0627(2) 0.47598(6) -0.20644(12) 0.0159(3) Uani d 1 1
C C6 -0.0246(2) 0.43632(7) -0.26148(13) 0.0183(4) Uani d 1 1
H H4 0.019(3) 0.4407(7) -0.3233(15) 0.019(5) Uiso d 1 1
C C7 -0.0560(2) 0.39281(6) -0.22839(12) 0.0202(4) Uani d 1 1
H H5 -0.035(3) 0.3654(7) -0.2670(15) 0.020(5) Uiso d 1 1
C C8 -0.1220(2) 0.38694(6) -0.13784(13) 0.0180(4) Uani d 1 1
H H6 -0.138(3) 0.3557(8) -0.1180(15) 0.026(5) Uiso d 1 1
C C9 -0.1611(2) 0.42390(6) -0.08167(12) 0.0146(3) Uani d 1 1
C C10 -0.1353(2) 0.47067(6) -0.11452(12) 0.0129(3) Uani d 1 1
C C11 -0.0189(2) 0.32527(6) 0.06836(11) 0.0145(3) Uani d 1 1
C C12 0.1023(2) 0.35978(6) 0.07207(12) 0.0171(4) Uani d 1 1
H H7 0.069(2) 0.3900(7) 0.0584(15) 0.022(5) Uiso d 1 1
C C13 0.2748(2) 0.35012(7) 0.09032(13) 0.0190(4) Uani d 1 1
H H8 0.361(3) 0.3769(7) 0.0905(14) 0.022(6) Uiso d 1 1
C C14 0.3259(2) 0.30564(7) 0.10622(12) 0.0169(4) Uani d 1 1
H H9 0.439(3) 0.2995(7) 0.1233(14) 0.020(5) Uiso d 1 1
C C15 0.2065(2) 0.26853(6) 0.10221(11) 0.0137(3) Uani d 1 1
C C16 0.2663(2) 0.22231(6) 0.11704(12) 0.0158(4) Uani d 1 1
H H10 0.381(2) 0.2186(6) 0.1330(13) 0.008(4) Uiso d 1 1
C C17 0.1581(2) 0.18538(6) 0.11161(12) 0.0174(4) Uani d 1 1
H H11 0.197(2) 0.1531(7) 0.1234(15) 0.021(5) Uiso d 1 1
C C18 -0.0143(2) 0.19269(6) 0.09071(12) 0.0169(4) Uani d 1 1
H H12 -0.095(3) 0.1674(7) 0.0887(14) 0.020(5) Uiso d 1 1
C C19 -0.0741(2) 0.23682(6) 0.07589(11) 0.0139(3) Uani d 1 1
C C20 0.0307(2) 0.27745(6) 0.08159(11) 0.0131(3) Uani d 1 1
C C21 0.5376(2) 0.26083(6) -0.17565(11) 0.0151(4) Uani d 1 1
C C22 0.4802(2) 0.30578(6) -0.17261(12) 0.0194(4) Uani d 1 1
H H13 0.563(3) 0.3292(8) -0.1813(16) 0.033(6) Uiso d 1 1
C C23 0.3075(2) 0.31479(6) -0.15568(13) 0.0205(4) Uani d 1 1
H H14 0.270(3) 0.3452(8) -0.1540(16) 0.027(6) Uiso d 1 1
C C24 0.1974(2) 0.27915(6) -0.14316(12) 0.0175(4) Uani d 1 1
H H15 0.085(3) 0.2843(7) -0.1293(16) 0.026(5) Uiso d 1 1
C C25 0.2533(2) 0.23209(6) -0.14604(12) 0.0141(3) Uani d 1 1
C C26 0.1322(2) 0.19597(6) -0.13775(12) 0.0166(3) Uani d 1 1
H H16 0.018(3) 0.2032(7) -0.1250(16) 0.030(6) Uiso d 1 1
C C27 0.1795(2) 0.15069(6) -0.14334(12) 0.0170(4) Uani d 1 1
H H17 0.093(3) 0.1249(7) -0.1356(15) 0.028(6) Uiso d 1 1
C C28 0.3544(2) 0.13936(6) -0.15201(12) 0.0153(3) Uani d 1 1
H H18 0.387(2) 0.1077(6) -0.1539(11) 0.003(4) Uiso d 1 1
C C29 0.4775(2) 0.17284(6) -0.15840(11) 0.0142(3) Uani d 1 1
C C30 0.4305(2) 0.22162(6) -0.15979(12) 0.0139(3) Uani d 1 1
C C31 0.6385(2) 0.07745(6) -0.01071(11) 0.0136(3) Uani d 1 1
C C32 0.6017(2) 0.11634(5) 0.04174(14) 0.0163(3) Uani d 1 1
H H19 0.612(2) 0.1469(7) 0.0178(13) 0.015(5) Uiso d 1 1
C C33 0.5453(2) 0.11324(6) 0.13445(13) 0.0177(4) Uani d 1 1
H H20 0.521(2) 0.1403(6) 0.1672(12) 0.006(4) Uiso d 1 1
C C34 0.5181(2) 0.07093(6) 0.17352(13) 0.0184(4) Uani d 1 1
H H21 0.476(3) 0.0685(7) 0.2313(16) 0.018(5) Uiso d 1 1
C C35 0.5520(2) 0.02957(6) 0.12314(12) 0.0147(3) Uani d 1 1
C C36 0.5216(2) -0.01376(6) 0.16656(13) 0.0188(4) Uani d 1 1
H H22 0.482(3) -0.0131(7) 0.2260(16) 0.024(5) Uiso d 1 1
C C37 0.5562(2) -0.05468(7) 0.12238(13) 0.0215(4) Uani d 1 1
H H23 0.535(3) -0.0831(7) 0.1529(15) 0.022(5) Uiso d 1 1
C C38 0.6291(2) -0.05371(6) 0.03325(14) 0.0198(4) Uani d 1 1
H H24 0.658(3) -0.0794(7) 0.0000(14) 0.021(5) Uiso d 1 1
C C39 0.6579(2) -0.01197(6) -0.01096(11) 0.0150(3) Uani d 1 1
C C40 0.6193(2) 0.03191(5) 0.02990(12) 0.0138(3) Uani d 1 1

loop_
_atom_site_aniso_label
_atom_site_aniso_U_11
_atom_site_aniso_U_22
_atom_site_aniso_U_33
_atom_site_aniso_U_12
_atom_site_aniso_U_13
_atom_site_aniso_U_23
Cl1 0.0245(2) 0.0141(2) 0.01520(19) 0.00411(15) 0.00190(18) -0.00145(17)
S1 0.0185(2) 0.0115(2) 0.0166(2) 0.00245(15) 0.00381(18) 0.00105(18)
S2 0.01367(19) 0.01162(19) 0.0223(2) 0.00035(14) 0.00202(18) 0.00276(19)
Cl2 0.0155(2) 0.01368(19) 0.0262(2) -0.00173(14) -0.0034(2) -0.00103(18)
Cl3 0.01465(19) 0.0174(2) 0.0263(2) -0.00234(17) 0.00039(15) 0.0055(2)
S3 0.0130(2) 0.0125(2) 0.0232(2) -0.00004(15) 0.00197(18) 0.00329(16)
S4 0.0172(2) 0.0115(2) 0.0170(2) 0.00239(15) 0.00266(17) 0.00087(16)
Cl4 0.0254(2) 0.0139(2) 0.01516(19) 0.00564(16) 0.00102(17) -0.00097(16)
C1 0.0138(9) 0.0164(9) 0.0144(8) 0.0013(7) -0.0026(6) -0.0006(7)
C2 0.0244(10) 0.0146(9) 0.0198(9) 0.0038(7) -0.0030(8) -0.0028(7)
C3 0.0241(10) 0.0140(9) 0.0232(9) -0.0029(7) -0.0036(8) 0.0025(7)
C4 0.0180(10) 0.0207(9) 0.0150(9) -0.0030(7) -0.0026(7) 0.0034(7)
C5 0.0134(9) 0.0185(8) 0.0157(8) 0.0003(7) -0.0022(7) -0.0002(7)
C6 0.0188(9) 0.0225(9) 0.0136(8) 0.0007(7) -0.0005(7) -0.0017(7)
C7 0.0242(10) 0.0181(9) 0.0183(9) 0.0026(8) -0.0013(7) -0.0048(7)
C8 0.0194(9) 0.0130(8) 0.0217(9) 0.0016(7) -0.0016(7) -0.0011(7)
C9 0.0125(9) 0.0160(8) 0.0153(8) 0.0006(7) -0.0012(7) -0.0002(6)
C10 0.0099(8) 0.0143(8) 0.0144(8) 0.0004(6) -0.0044(7) -0.0003(6)
C11 0.0146(8) 0.0156(8) 0.0133(8) 0.0002(7) 0.0005(6) -0.0002(6)
C12 0.0207(9) 0.0125(9) 0.0180(8) -0.0008(7) -0.0006(7) 0.0014(6)
C13 0.0191(10) 0.0169(9) 0.0210(9) -0.0066(7) -0.0027(7) 0.0003(7)
C14 0.0146(9) 0.0192(10) 0.0168(8) -0.0011(7) 0.0002(7) -0.0001(7)
C15 0.0161(9) 0.0123(9) 0.0126(8) 0.0004(6) 0.0009(7) 0.0004(6)
C16 0.0139(9) 0.0175(9) 0.0159(9) 0.0025(7) -0.0001(7) 0.0012(7)
C17 0.0195(9) 0.0126(9) 0.0203(9) 0.0031(7) 0.0016(7) 0.0022(6)
C18 0.0199(9) 0.0133(8) 0.0176(8) -0.0042(8) 0.0020(7) -0.0009(7)
C19 0.0127(8) 0.0151(8) 0.0138(7) 0.0001(7) 0.0007(6) -0.0009(6)
C20 0.0164(9) 0.0128(8) 0.0100(7) -0.0020(7) 0.0015(6) -0.0001(6)
C21 0.0131(8) 0.0164(9) 0.0159(8) -0.0007(7) -0.0031(7) 0.0011(6)
C22 0.0211(9) 0.0138(9) 0.0231(9) -0.0050(7) -0.0053(7) 0.0005(7)
C23 0.0237(9) 0.0139(9) 0.0238(9) 0.0043(7) -0.0052(8) -0.0032(7)
C24 0.0175(9) 0.0180(9) 0.0169(9) 0.0051(7) -0.0021(7) -0.0020(7)
C25 0.0191(9) 0.0131(9) 0.0100(8) 0.0005(6) -0.0024(6) 0.0001(6)
C26 0.0128(8) 0.0223(9) 0.0146(8) 0.0003(7) -0.0001(7) 0.0025(7)
C27 0.0143(8) 0.0195(9) 0.0173(9) -0.0047(7) -0.0022(7) 0.0025(7)
C28 0.0168(8) 0.0126(8) 0.0163(8) -0.0001(7) -0.0021(7) 0.0017(7)
C29 0.0140(8) 0.0163(8) 0.0122(7) 0.0011(6) 0.0004(6) 0.0011(6)
C30 0.0183(9) 0.0128(8) 0.0105(7) -0.0007(6) -0.0028(7) -0.0010(6)
C31 0.0105(8) 0.0162(8) 0.0142(8) 0.0008(7) -0.0030(7) -0.0007(6)
C32 0.0174(8) 0.0110(8) 0.0204(8) -0.0002(6) -0.0039(8) 0.0010(7)
C33 0.0211(9) 0.0128(8) 0.0194(8) 0.0021(7) -0.0042(7) -0.0065(7)
C34 0.0177(9) 0.0232(10) 0.0142(9) 0.0032(7) -0.0001(7) -0.0038(7)
C35 0.0115(8) 0.0166(9) 0.0159(8) 0.0005(6) -0.0029(7) -0.0013(7)
C36 0.0189(10) 0.0229(9) 0.0145(8) 0.0008(7) -0.0007(7) 0.0022(7)
C37 0.0265(10) 0.0156(10) 0.0223(9) 0.0012(8) -0.0004(8) 0.0050(7)
C38 0.0253(9) 0.0114(8) 0.0227(9) 0.0028(7) -0.0021(8) -0.0002(8)
C39 0.0153(9) 0.0171(9) 0.0127(8) 0.0030(7) -0.0021(7) -0.0001(6)
C40 0.0096(7) 0.0150(8) 0.0168(8) 0.0023(6) -0.0036(7) -0.0001(7)

loop_
_atom_type_symbol
_atom_type_description
_atom_type_scat_dispersion_real
_atom_type_scat_dispersion_imag
_atom_type_scat_source
C C 0.0033 0.0016 'International Tables Vol C Tables 4.2.6.8 and 6.1.1.4'
H H 0.0000 0.0000 'International Tables Vol C Tables 4.2.6.8 and 6.1.1.4'
S S 0.1246 0.1234 'International Tables Vol C Tables 4.2.6.8 and 6.1.1.4'
Cl Cl 0.1484 0.1585 'International Tables Vol C Tables 4.2.6.8 and 6.1.1.4'

loop_
_geom_angle_atom_site_label_1
_geom_angle_atom_site_label_2
_geom_angle_atom_site_label_3
_geom_angle
C9 S1 S2 104.70(6)
C11 S2 S1 105.52(6)
C29 S3 S4 106.14(6)
C31 S4 S3 106.09(6)
C2 C1 C10 123.16(16)
C2 C1 Cl1 115.35(13)
C10 C1 Cl1 121.48(13)
C1 C2 C3 120.61(17)
C1 C2 H1 116.7(13)
C3 C2 H1 122.7(13)
C4 C3 C2 119.33(17)
C4 C3 H2 123.6(14)
C2 C3 H2 117.0(14)
C3 C4 C5 121.30(17)
C3 C4 H3 121.6(12)
C5 C4 H3 117.0(12)
C4 C5 C6 118.68(16)
C4 C5 C10 120.96(16)
C6 C5 C10 120.36(16)
C7 C6 C5 120.50(17)
C7 C6 H4 120.5(12)
C5 C6 H4 118.9(12)
C6 C7 C8 119.89(16)
C6 C7 H5 121.0(12)
C8 C7 H5 119.1(12)
C9 C8 C7 122.12(16)
C9 C8 H6 122.0(13)
C7 C8 H6 115.9(13)
C8 C9 C10 120.14(16)
C8 C9 S1 118.41(13)
C10 C9 S1 121.41(13)
C1 C10 C9 128.46(16)
C1 C10 C5 114.61(15)
C9 C10 C5 116.93(15)
C12 C11 C20 119.91(16)
C12 C11 S2 118.46(13)
C20 C11 S2 121.63(13)
C11 C12 C13 121.87(17)
C11 C12 H7 118.4(12)
C13 C12 H7 119.7(12)
C14 C13 C12 120.04(17)
C14 C13 H8 120.9(12)
C12 C13 H8 119.1(12)
C13 C14 C15 120.48(17)
C13 C14 H9 120.0(12)
C15 C14 H9 119.5(12)
C14 C15 C16 118.63(16)
C14 C15 C20 120.42(16)
C16 C15 C20 120.94(16)
C17 C16 C15 121.03(17)
C17 C16 H10 121.5(11)
C15 C16 H10 117.4(11)
C16 C17 C18 119.67(17)
C16 C17 H11 121.9(11)
C18 C17 H11 118.4(11)
C19 C18 C17 120.17(17)
C19 C18 H12 118.3(13)
C17 C18 H12 121.5(13)
C18 C19 C20 123.58(16)
C18 C19 Cl2 115.21(13)
C20 C19 Cl2 121.20(13)
C15 C20 C19 114.60(16)
C15 C20 C11 117.22(15)
C19 C20 C11 128.18(16)
C22 C21 C30 123.41(16)
C22 C21 Cl3 114.94(14)
C30 C21 Cl3 121.58(13)
C21 C22 C23 119.84(17)
C21 C22 H13 116.7(14)
C23 C22 H13 123.5(14)
C24 C23 C22 119.91(17)
C24 C23 H14 120.7(14)
C22 C23 H14 119.4(13)
C23 C24 C25 121.52(17)
C23 C24 H15 121.3(13)
C25 C24 H15 117.1(13)
C26 C25 C24 119.50(16)
C26 C25 C30 120.41(16)
C24 C25 C30 120.07(16)
C27 C26 C25 121.29(16)
C27 C26 H16 119.1(13)
C25 C26 H16 119.5(13)
C26 C27 C28 119.41(16)
C26 C27 H17 121.2(12)
C28 C27 H17 119.1(12)
C29 C28 C27 121.78(16)
C29 C28 H18 119.1(10)
C27 C28 H18 119.1(10)
C28 C29 C30 120.33(15)
C28 C29 S3 118.46(13)
C30 C29 S3 121.01(13)
C21 C30 C25 115.13(15)
C21 C30 C29 128.32(16)
C25 C30 C29 116.52(15)
C32 C31 C40 119.68(16)
C32 C31 S4 118.67(13)
C40 C31 S4 121.55(13)
C31 C32 C33 122.08(16)
C31 C32 H19 122.4(12)
C33 C32 H19 115.5(12)
C34 C33 C32 119.82(16)
C34 C33 H20 120.8(11)
C32 C33 H20 119.3(11)
C33 C34 C35 120.89(17)
C33 C34 H21 120.7(13)
C35 C34 H21 118.4(13)
C36 C35 C34 118.97(17)
C36 C35 C40 120.82(15)
C34 C35 C40 120.20(16)
C37 C36 C35 121.54(17)
C37 C36 H22 121.5(13)
C35 C36 H22 116.9(13)
C36 C37 C38 119.18(17)
C36 C37 H23 119.8(13)
C38 C37 H23 120.9(13)
C39 C38 C37 120.32(16)
C39 C38 H24 115.3(13)
C37 C38 H24 124.3(13)
C38 C39 C40 123.29(16)
C38 C39 Cl4 115.38(13)
C40 C39 Cl4 121.29(13)
C39 C40 C35 114.74(14)
C39 C40 C31 128.11(16)
C35 C40 C31 117.15(14)

loop_
_geom_bond_atom_site_label_1
_geom_bond_atom_site_label_2
_geom_bond_distance
Cl1 C1 1.7477(18)
S1 C9 1.8164(18)
S1 S2 2.0443(8)
S2 C11 1.8105(18)
Cl2 C19 1.7455(18)
Cl3 C21 1.7448(18)
S3 C29 1.8072(18)
S3 S4 2.0480(8)
S4 C31 1.8121(18)
Cl4 C39 1.7474(18)
C1 C2 1.372(3)
C1 C10 1.428(2)
C2 C3 1.401(3)
C2 H1 0.93(2)
C3 C4 1.364(3)
C3 H2 0.92(2)
C4 C5 1.414(3)
C4 H3 0.96(2)
C5 C6 1.420(2)
C5 C10 1.444(2)
C6 C7 1.362(3)
C6 H4 0.96(2)
C7 C8 1.408(3)
C7 H5 0.98(2)
C8 C9 1.369(2)
C8 H6 0.95(2)
C9 C10 1.440(2)
C11 C12 1.374(2)
C11 C20 1.443(2)
C12 C13 1.403(3)
C12 H7 0.93(2)
C13 C14 1.361(3)
C13 H8 1.02(2)
C14 C15 1.420(3)
C14 H9 0.93(2)
C15 C16 1.426(3)
C15 C20 1.430(2)
C16 C17 1.362(3)
C16 H10 0.931(19)
C17 C18 1.397(3)
C17 H11 0.99(2)
C18 C19 1.370(3)
C18 H12 0.96(2)
C19 C20 1.431(2)
C21 C22 1.370(3)
C21 C30 1.424(2)
C22 C23 1.398(3)
C22 H13 0.94(2)
C23 C24 1.351(3)
C23 H14 0.92(2)
C24 C25 1.424(2)
C24 H15 0.91(2)
C25 C26 1.412(2)
C25 C30 1.433(2)
C26 C27 1.357(3)
C26 H16 0.94(2)
C27 C28 1.412(3)
C27 H17 1.01(2)
C28 C29 1.366(2)
C28 H18 0.947(17)
C29 C30 1.451(2)
C31 C32 1.379(2)
C31 C40 1.442(2)
C32 C33 1.404(3)
C32 H19 0.947(19)
C33 C34 1.358(3)
C33 H20 0.930(18)
C34 C35 1.418(2)
C34 H21 0.89(2)
C35 C36 1.414(3)
C35 C40 1.440(2)
C36 C37 1.365(3)
C36 H22 0.91(2)
C37 C38 1.401(3)
C37 H23 0.94(2)
C38 C39 1.377(2)
C38 H24 0.91(2)
C39 C40 1.425(2)

loop_
_geom_torsion_atom_site_label_1
_geom_torsion_atom_site_label_2
_geom_torsion_atom_site_label_3
_geom_torsion_atom_site_label_4
_geom_torsion
C9 S1 S2 C11 79.29(8)
C29 S3 S4 C31 -73.20(8)
C10 C1 C2 C3 0.4(3)
Cl1 C1 C2 C3 -178.79(14)
C1 C2 C3 C4 0.2(3)
C2 C3 C4 C5 0.3(3)
C3 C4 C5 C6 178.26(16)
C3 C4 C5 C10 -1.4(3)
C4 C5 C6 C7 -179.65(17)
C10 C5 C6 C7 0.0(3)
C5 C6 C7 C8 -1.9(3)
C6 C7 C8 C9 1.9(3)
C7 C8 C9 C10 0.1(3)
C7 C8 C9 S1 -177.81(14)
S2 S1 C9 C8 0.64(15)
S2 S1 C9 C10 -177.23(12)
C2 C1 C10 C9 178.96(17)
Cl1 C1 C10 C9 -1.9(3)
C2 C1 C10 C5 -1.4(2)
Cl1 C1 C10 C5 177.76(12)
C8 C9 C10 C1 177.73(16)
S1 C9 C10 C1 -4.4(3)
C8 C9 C10 C5 -1.9(2)
S1 C9 C10 C5 175.90(12)
C4 C5 C10 C1 1.8(2)
C6 C5 C10 C1 -177.81(16)
C4 C5 C10 C9 -178.45(16)
C6 C5 C10 C9 1.9(2)
S1 S2 C11 C12 -1.29(15)
S1 S2 C11 C20 179.01(12)
C20 C11 C12 C13 -1.3(3)
S2 C11 C12 C13 179.04(14)
C11 C12 C13 C14 -0.9(3)
C12 C13 C14 C15 1.6(3)
C13 C14 C15 C16 178.46(16)
C13 C14 C15 C20 -0.1(3)
C14 C15 C16 C17 -178.31(16)
C20 C15 C16 C17 0.3(3)
C15 C16 C17 C18 0.3(3)
C16 C17 C18 C19 -0.1(3)
C17 C18 C19 C20 -0.8(3)
C17 C18 C19 Cl2 178.09(13)
C14 C15 C20 C19 177.50(15)
C16 C15 C20 C19 -1.1(2)
C14 C15 C20 C11 -1.9(2)
C16 C15 C20 C11 179.50(15)
C18 C19 C20 C15 1.3(2)
Cl2 C19 C20 C15 -177.49(12)
C18 C19 C20 C11 -179.29(16)
Cl2 C19 C20 C11 1.9(2)
C12 C11 C20 C15 2.6(2)
S2 C11 C20 C15 -177.71(12)
C12 C11 C20 C19 -176.74(16)
S2 C11 C20 C19 2.9(2)
C30 C21 C22 C23 -1.8(3)
Cl3 C21 C22 C23 175.19(14)
C21 C22 C23 C24 -0.6(3)
C22 C23 C24 C25 0.5(3)
C23 C24 C25 C26 -176.49(17)
C23 C24 C25 C30 1.8(3)
C24 C25 C26 C27 177.73(16)
C30 C25 C26 C27 -0.6(3)
C25 C26 C27 C28 3.8(3)
C26 C27 C28 C29 -2.4(3)
C27 C28 C29 C30 -2.2(3)
C27 C28 C29 S3 172.73(13)
S4 S3 C29 C28 -4.31(15)
S4 S3 C29 C30 170.61(12)
C22 C21 C30 C25 3.9(2)
Cl3 C21 C30 C25 -172.89(12)
C22 C21 C30 C29 -177.96(17)
Cl3 C21 C30 C29 5.3(3)
C26 C25 C30 C21 174.49(15)
C24 C25 C30 C21 -3.8(2)
C26 C25 C30 C29 -3.9(2)
C24 C25 C30 C29 177.80(15)
C28 C29 C30 C21 -172.88(16)
S3 C29 C30 C21 12.3(2)
C28 C29 C30 C25 5.3(2)
S3 C29 C30 C25 -169.57(12)
S3 S4 C31 C32 1.59(14)
S3 S4 C31 C40 177.95(12)
C40 C31 C32 C33 -0.1(3)
S4 C31 C32 C33 176.36(13)
C31 C32 C33 C34 -3.0(3)
C32 C33 C34 C35 2.4(3)
C33 C34 C35 C36 -179.92(16)
C33 C34 C35 C40 1.2(3)
C34 C35 C36 C37 -178.22(17)
C40 C35 C36 C37 0.6(3)
C35 C36 C37 C38 2.3(3)
C36 C37 C38 C39 -3.1(3)
C37 C38 C39 C40 0.9(3)
C37 C38 C39 Cl4 178.60(14)
C38 C39 C40 C35 1.9(2)
Cl4 C39 C40 C35 -175.68(12)
C38 C39 C40 C31 -177.73(16)
Cl4 C39 C40 C31 4.7(3)
C36 C35 C40 C39 -2.6(2)
C34 C35 C40 C39 176.22(16)
C36 C35 C40 C31 177.03(16)
C34 C35 C40 C31 -4.1(2)
C32 C31 C40 C39 -176.87(16)
S4 C31 C40 C39 6.8(2)
C32 C31 C40 C35 3.6(2)
S4 C31 C40 C35 -172.77(12)
